data_7100237
loop_
_publ_author_name
'Pingyun Feng'
'Xianhui Bu'
'Jingli Xie'
'Nanfeng Zheng'

_publ_section_title
;
One-dimensional Coordination Polymers Containing
Penta-Supertetrahedral Sulfide Clusters Linked by Dipyridyl Ligands
;
_journal_name_full 'Chemical Communications'
_journal_paper_doi 10.1039/b508470a
_journal_year 2005
_chemical_formula_sum 'C97 H84 N2 S15 Zn8'
_chemical_formula_weight 2281.52
_space_group_IT_number 14
_symmetry_cell_setting monoclinic
_symmetry_space_group_name_Hall '-P 2ybc'
_symmetry_space_group_name_H-M 'P 1 21/c 1'
_cell_angle_alpha 90.00
_cell_angle_beta 92.864(5)
_cell_angle_gamma 90.00
_cell_formula_units_Z 4
_cell_length_a 13.457(5)
_cell_length_b 17.681(5)
_cell_length_c 40.836(5)
_cell_measurement_temperature 293(2)
_cell_volume 9704(5)
_diffrn_ambient_temperature 293(2)
_exptl_crystal_density_diffrn 1.562
_cod_depositor_comments
;
The following automatic conversions were performed:
'_symmetry_cell_setting' value 'Monoclinic' changed to 'monoclinic'
according to '/home/saulius/struct/CIF-dictionaries/cif_core.dic'
dictionary named 'cif_core.dic' version 2.4.1 from 2010-06-29.

Automatic conversion script
Id: cif_fix_enum 1527 2010-12-29 10:47:43Z saulius 
;
_cod_original_sg_symbol_H-M 'P 21/c'
_cod_database_code 7100237

loop_
_symmetry_equiv_pos_as_xyz
'x, y, z'
'-x, y+1/2, -z+1/2'
'-x, -y, -z'
'x, -y-1/2, z-1/2'

loop_
_atom_site_label
_atom_site_type_symbol
_atom_site_fract_x
_atom_site_fract_y
_atom_site_fract_z
_atom_site_U_iso_or_equiv
_atom_site_adp_type
_atom_site_occupancy
_atom_site_symmetry_multiplicity
_atom_site_calc_flag
_atom_site_refinement_flags
_atom_site_disorder_assembly
_atom_site_disorder_group
Zn1 Zn -0.03917(8) 0.90570(6) 0.37944(3) 0.0318(3) Uani 1 1 d . . .
Zn2 Zn 0.20154(9) 0.81084(7) 0.36965(4) 0.0554(4) Uani 1 1 d . A .
Zn3 Zn 0.01170(8) 0.73542(7) 0.42880(3) 0.0352(3) Uani 1 1 d . . .
Zn4 Zn 0.19199(11) 0.69048(7) 0.29200(4) 0.0550(4) Uani 1 1 d . A .
Zn5 Zn 0.15432(8) 0.60202(7) 0.37571(3) 0.0337(3) Uani 1 1 d . A .
Zn6 Zn -0.04347(8) 0.72758(6) 0.33544(3) 0.0298(3) Uani 1 1 d . A .
Zn7 Zn 0.29203(11) 0.70930(11) 0.44682(4) 0.0722(6) Uani 1 1 d . A .
Zn8 Zn -0.11163(8) 0.57405(7) 0.38725(3) 0.0362(3) Uani 1 1 d . A .
S1 S -0.15062(17) 0.82145(13) 0.35339(6) 0.0283(5) Uani 1 1 d . . .
S2 S -0.0023(2) 0.86751(17) 0.43323(7) 0.0489(8) Uani 1 1 d U . .
S3 S 0.1088(2) 0.91996(16) 0.35276(9) 0.0521(8) Uani 1 1 d . . .
S4 S 0.07877(16) 0.72061(13) 0.37764(6) 0.0281(5) Uani 1 1 d . . .
S5 S -0.12514(18) 0.61006(14) 0.33216(7) 0.0360(6) Uani 1 1 d . . .
S6 S -0.14433(18) 0.67591(15) 0.42143(6) 0.0375(6) Uani 1 1 d . . .
S7 S 0.1289(2) 0.6806(2) 0.46488(7) 0.0572(9) Uani 1 1 d . . .
S8 S 0.4100(4) 0.6900(5) 0.48823(16) 0.166(4) Uani 1 1 d U . .
S9 S 0.2848(2) 0.8302(2) 0.42055(13) 0.0888(16) Uani 1 1 d . . .
S10 S 0.2969(2) 0.76599(16) 0.32727(12) 0.0737(13) Uani 1 1 d U . .
S11 S 0.2232(7) 0.6638(3) 0.23865(16) 0.181(4) Uani 1 1 d U . .
S12 S 0.0362(3) 0.75684(15) 0.28838(7) 0.0491(8) Uani 1 1 d . . .
S13 S 0.15716(18) 0.57457(14) 0.31989(6) 0.0345(6) Uani 1 1 d . . .
S14 S 0.0443(2) 0.52149(17) 0.40257(8) 0.0521(8) Uani 1 1 d U . .
S15 S 0.31071(19) 0.62640(16) 0.40109(7) 0.0418(6) Uani 1 1 d . . .
N1 N -0.1118(6) 1.0071(5) 0.3764(2) 0.0352(18) Uani 1 1 d U . .
N2 N -0.2130(8) 0.4882(5) 0.3901(3) 0.071(3) Uani 1 1 d U . .
C1 C -0.19739(13) 0.86541(10) 0.31643(4) 0.036(2) Uani 1 1 d GU . .
C2 C -0.14392(15) 0.91965(10) 0.30006(5) 0.047(3) Uani 1 1 d GU . .
H2 H -0.0803 0.9331 0.3079 0.057 Uiso 1 1 calc R . .
C3 C -0.18552(17) 0.95377(12) 0.27193(5) 0.055(3) Uani 1 1 d GU . .
H3 H -0.1497 0.9901 0.2610 0.066 Uiso 1 1 calc R . .
C4 C -0.28058(17) 0.93366(13) 0.26018(5) 0.056(3) Uani 1 1 d GU . .
H4 H -0.3084 0.9565 0.2414 0.067 Uiso 1 1 calc R . .
C5 C -0.33405(15) 0.87942(13) 0.27654(5) 0.051(3) Uani 1 1 d GU . .
H5 H -0.3976 0.8660 0.2687 0.061 Uiso 1 1 calc R . .
C6 C -0.29245(13) 0.84529(11) 0.30467(5) 0.039(2) Uani 1 1 d GU . .
H6 H -0.3282 0.8090 0.3156 0.047 Uiso 1 1 calc R . .
C7 C -0.09232(15) 0.89402(11) 0.45775(4) 0.096(5) Uani 1 1 d GDU . .
C8 C -0.19019(15) 0.86984(11) 0.45276(5) 0.125(6) Uani 1 1 d GDU . .
H8 H -0.2064 0.8339 0.4367 0.150 Uiso 1 1 calc R . .
C9 C -0.26387(17) 0.89931(13) 0.47174(5) 0.159(7) Uani 1 1 d GDU . .
H9 H -0.3293 0.8831 0.4684 0.191 Uiso 1 1 calc R . .
C10 C -0.23968(19) 0.95297(13) 0.49571(5) 0.173(8) Uani 1 1 d GDU . .
H10 H -0.2890 0.9727 0.5084 0.208 Uiso 1 1 calc R . .
C11 C -0.14181(19) 0.97715(13) 0.50070(5) 0.179(8) Uani 1 1 d GDU . .
H11 H -0.1256 1.0131 0.5167 0.214 Uiso 1 1 calc R . .
C12 C -0.06813(18) 0.94768(12) 0.48172(5) 0.156(7) Uani 1 1 d GDU . .
H12 H -0.0026 0.9639 0.4851 0.187 Uiso 1 1 calc R . .
C13 C 0.17427(15) 0.99953(9) 0.37030(6) 0.065(4) Uani 1 1 d GU . .
C14 C 0.14320(16) 1.03726(9) 0.39785(6) 0.078(4) Uani 1 1 d GU . .
H14 H 0.0876 1.0203 0.4083 0.093 Uiso 1 1 calc R . .
C15 C 0.19522(17) 1.10027(10) 0.40971(7) 0.092(5) Uani 1 1 d GU . .
H15 H 0.1744 1.1255 0.4281 0.111 Uiso 1 1 calc R . .
C16 C 0.27831(18) 1.12556(10) 0.39402(8) 0.089(5) Uani 1 1 d GU . .
H16 H 0.3131 1.1677 0.4020 0.107 Uiso 1 1 calc R . .
C17 C 0.30938(17) 1.08784(10) 0.36647(8) 0.088(4) Uani 1 1 d GU . .
H17 H 0.3650 1.1048 0.3560 0.106 Uiso 1 1 calc R . .
C18 C 0.25736(15) 1.02482(10) 0.35461(7) 0.084(4) Uani 1 1 d GU . .
H18 H 0.2781 0.9996 0.3362 0.100 Uiso 1 1 calc R . .
C19 C -0.25215(12) 0.63499(10) 0.32170(5) 0.044(3) Uani 1 1 d GU . .
C20 C -0.32167(12) 0.64825(11) 0.34509(6) 0.045(3) Uani 1 1 d GU . .
H20 H -0.3032 0.6441 0.3673 0.054 Uiso 1 1 calc R . .
C21 C -0.41877(12) 0.66769(12) 0.33533(6) 0.048(3) Uani 1 1 d GU . .
H21 H -0.4653 0.6766 0.3510 0.058 Uiso 1 1 calc R . .
C22 C -0.44634(13) 0.67387(13) 0.30218(6) 0.058(3) Uani 1 1 d GU . .
H22 H -0.5113 0.6869 0.2957 0.070 Uiso 1 1 calc R . .
C23 C -0.37682(14) 0.66061(13) 0.27879(6) 0.070(4) Uani 1 1 d GU . .
H23 H -0.3953 0.6647 0.2566 0.084 Uiso 1 1 calc R . .
C24 C -0.27972(14) 0.64116(12) 0.28855(5) 0.064(3) Uani 1 1 d GU . .
H24 H -0.2332 0.6323 0.2729 0.076 Uiso 1 1 calc R . .
C25 C -0.17770(15) 0.62807(11) 0.45811(5) 0.034(2) Uani 1 1 d GU . .
C26 C -0.27694(16) 0.63182(12) 0.46591(5) 0.046(3) Uani 1 1 d GU . .
H26 H -0.3213 0.6617 0.4535 0.056 Uiso 1 1 calc R . .
C27 C -0.30986(18) 0.59084(14) 0.49232(6) 0.061(3) Uani 1 1 d GU . .
H27 H -0.3763 0.5933 0.4975 0.074 Uiso 1 1 calc R . .
C28 C -0.2435(2) 0.54611(14) 0.51093(6) 0.054(3) Uani 1 1 d GU . .
H28 H -0.2656 0.5187 0.5286 0.064 Uiso 1 1 calc R . .
C29 C -0.14428(19) 0.54237(13) 0.50314(5) 0.062(3) Uani 1 1 d GU . .
H29 H -0.0999 0.5124 0.5156 0.074 Uiso 1 1 calc R . .
C30 C -0.11136(17) 0.58335(12) 0.47673(5) 0.053(3) Uani 1 1 d GU . .
H30 H -0.0450 0.5808 0.4715 0.064 Uiso 1 1 calc R . .
C31 C 0.11133(18) 0.71945(14) 0.50405(4) 0.068(4) Uani 1 1 d GU . .
C32 C 0.0992(2) 0.67034(15) 0.53013(4) 0.097(5) Uani 1 1 d GU . .
H32 H 0.1041 0.6184 0.5270 0.116 Uiso 1 1 calc R . .
C33 C 0.0798(2) 0.69887(17) 0.56088(4) 0.103(5) Uani 1 1 d GU . .
H33 H 0.0717 0.6660 0.5783 0.124 Uiso 1 1 calc R . .
C34 C 0.0725(2) 0.77651(17) 0.56555(4) 0.098(5) Uani 1 1 d GU . .
H34 H 0.0595 0.7956 0.5861 0.118 Uiso 1 1 calc R . .
C35 C 0.0846(2) 0.82562(16) 0.53947(4) 0.109(5) Uani 1 1 d GU . .
H35 H 0.0797 0.8776 0.5426 0.131 Uiso 1 1 calc R . .
C36 C 0.10403(18) 0.79709(14) 0.50872(4) 0.102(5) Uani 1 1 d GU . .
H36 H 0.1121 0.8299 0.4913 0.122 Uiso 1 1 calc R . .
C37 C 0.43755(17) 0.77234(16) 0.50593(6) 0.149(6) Uani 1 1 d GDU . .
C38 C 0.53360(18) 0.78113(18) 0.51955(7) 0.180(8) Uani 1 1 d GDU . .
H38 H 0.5806 0.7433 0.5171 0.216 Uiso 1 1 calc R . .
C39 C 0.5594(2) 0.84648(19) 0.53689(8) 0.204(9) Uani 1 1 d GDU . .
H39 H 0.6236 0.8524 0.5460 0.245 Uiso 1 1 calc R . .
C40 C 0.4891(2) 0.90303(19) 0.54062(7) 0.180(9) Uani 1 1 d GDU . .
H40 H 0.5063 0.9468 0.5522 0.216 Uiso 1 1 calc R . .
C41 C 0.3930(2) 0.89424(17) 0.52700(6) 0.187(8) Uani 1 1 d GDU . .
H41 H 0.3460 0.9321 0.5295 0.225 Uiso 1 1 calc R . .
C42 C 0.36726(18) 0.82890(16) 0.50966(6) 0.169(8) Uani 1 1 d GDU . .
H42 H 0.3030 0.8230 0.5005 0.203 Uiso 1 1 calc R . .
C43 C 0.40898(12) 0.84732(12) 0.41401(6) 0.116(7) Uani 0.51(2) 1 d PGU A 1
C44 C 0.48087(12) 0.79266(13) 0.40874(7) 0.121(7) Uani 0.51(2) 1 d PGU A 1
H44 H 0.4660 0.7416 0.4109 0.145 Uiso 0.51(2) 1 calc PR A 1
C45 C 0.57477(12) 0.81509(15) 0.40017(8) 0.130(7) Uani 0.51(2) 1 d PGU A 1
H45 H 0.6252 0.7794 0.3990 0.156 Uiso 0.51(2) 1 calc PR A 1
C46 C 0.59491(13) 0.89338(15) 0.39297(8) 0.129(7) Uani 0.51(2) 1 d PGU A 1
H46 H 0.6551 0.9070 0.3844 0.155 Uiso 0.51(2) 1 calc PR A 1
C47 C 0.52423(14) 0.94844(14) 0.39884(8) 0.126(7) Uani 0.51(2) 1 d PGU A 1
H47 H 0.5381 0.9994 0.3959 0.151 Uiso 0.51(2) 1 calc PR A 1
C48 C 0.42978(13) 0.92470(13) 0.40951(7) 0.119(7) Uani 0.51(2) 1 d PGU A 1
H48 H 0.3814 0.9606 0.4135 0.143 Uiso 0.51(2) 1 calc PR A 1
C43 C 0.40950(12) 0.85976(12) 0.40151(7) 0.115(7) Uani 0.49(2) 1 d PGU A 2
C44 C 0.47848(12) 0.80410(13) 0.39575(7) 0.120(7) Uani 0.49(2) 1 d PGU A 2
H44A H 0.4625 0.7532 0.3977 0.144 Uiso 0.49(2) 1 calc PR A 2
C45 C 0.57068(12) 0.82603(14) 0.38708(8) 0.126(7) Uani 0.49(2) 1 d PGU A 2
H45A H 0.6204 0.7899 0.3855 0.151 Uiso 0.49(2) 1 calc PR A 2
C46 C 0.59254(13) 0.90342(15) 0.38038(8) 0.125(7) Uani 0.49(2) 1 d PGU A 2
H46A H 0.6527 0.9168 0.3717 0.150 Uiso 0.49(2) 1 calc PR A 2
C47 C 0.52308(14) 0.95787(14) 0.38694(8) 0.124(7) Uani 0.49(2) 1 d PGU A 2
H47A H 0.5376 1.0089 0.3843 0.149 Uiso 0.49(2) 1 calc PR A 2
C48 C 0.43021(13) 0.93544(12) 0.39771(7) 0.118(7) Uani 0.49(2) 1 d PGU A 2
H48A H 0.3827 0.9716 0.4023 0.142 Uiso 0.49(2) 1 calc PR A 2
C49 C 0.33732(14) 0.84974(11) 0.31261(6) 0.101(6) Uani 0.46(2) 1 d PGU A 1
C50 C 0.27207(15) 0.88630(11) 0.29205(6) 0.113(7) Uani 0.46(2) 1 d PGU A 1
H50 H 0.2078 0.8671 0.2896 0.136 Uiso 0.46(2) 1 calc PR A 1
C51 C 0.29488(17) 0.95263(12) 0.27364(6) 0.127(7) Uani 0.46(2) 1 d PGU A 1
H51 H 0.2472 0.9738 0.2591 0.153 Uiso 0.46(2) 1 calc PR A 1
C52 C 0.38196(18) 0.98270(13) 0.27739(7) 0.134(7) Uani 0.46(2) 1 d PGU A 1
H52 H 0.3996 1.0251 0.2655 0.161 Uiso 0.46(2) 1 calc PR A 1
C53 C 0.44873(16) 0.94853(13) 0.30025(8) 0.130(7) Uani 0.46(2) 1 d PGU A 1
H53 H 0.5107 0.9712 0.3039 0.156 Uiso 0.46(2) 1 calc PR A 1
C54 C 0.42883(14) 0.88021(12) 0.31886(7) 0.117(7) Uani 0.46(2) 1 d PGU A 1
H54 H 0.4753 0.8592 0.3338 0.140 Uiso 0.46(2) 1 calc PR A 1
C49 C 0.31238(14) 0.85210(11) 0.29936(6) 0.106(6) Uani 0.54(2) 1 d PGU A 2
C50 C 0.24417(16) 0.88535(11) 0.27950(6) 0.113(7) Uani 0.54(2) 1 d PGU A 2
H50A H 0.1798 0.8661 0.2781 0.136 Uiso 0.54(2) 1 calc PR A 2
C51 C 0.26727(18) 0.94979(12) 0.26028(6) 0.129(7) Uani 0.54(2) 1 d PGU A 2
H51A H 0.2194 0.9704 0.2457 0.154 Uiso 0.54(2) 1 calc PR A 2
C52 C 0.35694(18) 0.97997(13) 0.26333(7) 0.133(7) Uani 0.54(2) 1 d PGU A 2
H52A H 0.3733 1.0216 0.2507 0.159 Uiso 0.54(2) 1 calc PR A 2
C53 C 0.42709(17) 0.94822(13) 0.28589(7) 0.133(7) Uani 0.54(2) 1 d PGU A 2
H53A H 0.4891 0.9712 0.2888 0.160 Uiso 0.54(2) 1 calc PR A 2
C54 C 0.40738(14) 0.88189(12) 0.30469(7) 0.119(6) Uani 0.54(2) 1 d PGU A 2
H54A H 0.4545 0.8605 0.3193 0.142 Uiso 0.54(2) 1 calc PR A 2
C55 C 0.32821(19) 0.67616(14) 0.22362(5) 0.109(5) Uani 1 1 d GU A .
C56 C 0.3673(2) 0.61984(16) 0.20431(6) 0.090(4) Uani 1 1 d GU . .
H56 H 0.3325 0.5750 0.2007 0.109 Uiso 1 1 calc R A .
C57 C 0.4585(2) 0.63061(17) 0.19046(7) 0.098(5) Uani 1 1 d GU A .
H57 H 0.4847 0.5929 0.1775 0.117 Uiso 1 1 calc R . .
C58 C 0.5106(2) 0.69771(18) 0.19591(7) 0.094(5) Uani 1 1 d GU . .
H58 H 0.5716 0.7049 0.1866 0.113 Uiso 1 1 calc R A .
C59 C 0.4715(2) 0.75402(16) 0.21522(7) 0.093(5) Uani 1 1 d GU A .
H59 H 0.5063 0.7989 0.2189 0.112 Uiso 1 1 calc R . .
C60 C 0.38028(19) 0.74325(15) 0.22908(6) 0.101(5) Uani 1 1 d GU . .
H60 H 0.3541 0.7809 0.2420 0.122 Uiso 1 1 calc R A .
C61 C -0.03880(16) 0.71429(12) 0.25698(4) 0.073(4) Uani 1 1 d GU A .
C62 C -0.02655(17) 0.63937(12) 0.24769(4) 0.068(4) Uani 1 1 d GU . .
H62 H 0.0227 0.6099 0.2581 0.082 Uiso 1 1 calc R A .
C63 C -0.08792(19) 0.60849(14) 0.22276(4) 0.098(5) Uani 1 1 d GU A .
H63 H -0.0797 0.5584 0.2165 0.118 Uiso 1 1 calc R . .
C64 C -0.1615(2) 0.65253(15) 0.20713(4) 0.127(6) Uani 1 1 d GU . .
H64 H -0.2026 0.6319 0.1905 0.152 Uiso 1 1 calc R A .
C65 C -0.17379(19) 0.72745(14) 0.21642(4) 0.135(6) Uani 1 1 d GU A .
H65 H -0.2230 0.7569 0.2060 0.161 Uiso 1 1 calc R . .
C66 C -0.11242(17) 0.75833(13) 0.24135(4) 0.108(5) Uani 1 1 d GU . .
H66 H -0.1206 0.8085 0.2476 0.130 Uiso 1 1 calc R A .
C67 C 0.26308(14) 0.51422(10) 0.32136(5) 0.039(2) Uani 1 1 d GU A .
C68 C 0.35957(14) 0.54208(11) 0.32082(6) 0.054(3) Uani 1 1 d GU . .
H68 H 0.3704 0.5937 0.3187 0.065 Uiso 1 1 calc R A .
C69 C 0.43994(15) 0.49270(12) 0.32352(7) 0.069(4) Uani 1 1 d GU A .
H69 H 0.5045 0.5113 0.3232 0.083 Uiso 1 1 calc R . .
C70 C 0.42382(16) 0.41547(12) 0.32675(7) 0.064(3) Uani 1 1 d GU . .
H70 H 0.4776 0.3824 0.3286 0.077 Uiso 1 1 calc R A .
C71 C 0.32732(17) 0.38761(11) 0.32728(7) 0.049(3) Uani 1 1 d GU A .
H71 H 0.3165 0.3359 0.3294 0.059 Uiso 1 1 calc R . .
C72 C 0.24695(16) 0.43698(10) 0.32458(6) 0.040(2) Uani 1 1 d GU . .
H72 H 0.1824 0.4183 0.3249 0.048 Uiso 1 1 calc R A .
C73 C 0.05575(15) 0.43361(9) 0.38750(6) 0.071(5) Uani 0.57(2) 1 d PGU A 1
C74 C 0.11151(17) 0.37815(9) 0.40358(6) 0.093(6) Uani 0.57(2) 1 d PGU A 1
H74 H 0.1432 0.3890 0.4238 0.112 Uiso 0.57(2) 1 calc PR A 1
C75 C 0.12103(18) 0.30795(9) 0.39048(7) 0.107(6) Uani 0.57(2) 1 d PGU A 1
H75 H 0.1646 0.2736 0.4008 0.129 Uiso 0.57(2) 1 calc PR A 1
C76 C 0.07133(19) 0.28759(9) 0.36407(7) 0.095(6) Uani 0.57(2) 1 d PGU A 1
H76 H 0.0746 0.2375 0.3573 0.114 Uiso 0.57(2) 1 calc PR A 1
C77 C 0.00752(17) 0.34311(9) 0.34367(7) 0.103(6) Uani 0.57(2) 1 d PGU A 1
H77 H -0.0248 0.3316 0.3236 0.123 Uiso 0.57(2) 1 calc PR A 1
C78 C 0.00407(15) 0.41527(8) 0.35949(6) 0.085(5) Uani 0.57(2) 1 d PGU A 1
H78 H -0.0368 0.4522 0.3497 0.102 Uiso 0.57(2) 1 calc PR A 1
C73 C 0.04120(15) 0.43164(9) 0.37647(6) 0.079(6) Uani 0.43(2) 1 d PGU A 2
C74 C 0.09425(17) 0.37169(9) 0.39235(6) 0.092(6) Uani 0.43(2) 1 d PGU A 2
H74A H 0.1235 0.3798 0.4132 0.110 Uiso 0.43(2) 1 calc PR A 2
C75 C 0.10369(18) 0.30349(9) 0.37835(7) 0.105(6) Uani 0.43(2) 1 d PGU A 2
H75A H 0.1455 0.2669 0.3879 0.125 Uiso 0.43(2) 1 calc PR A 2
C76 C 0.05381(19) 0.29014(9) 0.35155(7) 0.102(6) Uani 0.43(2) 1 d PGU A 2
H76A H 0.0537 0.2408 0.3437 0.122 Uiso 0.43(2) 1 calc PR A 2
C77 C -0.00618(17) 0.34945(9) 0.33127(7) 0.099(6) Uani 0.43(2) 1 d PGU A 2
H77A H -0.0370 0.3400 0.3108 0.118 Uiso 0.43(2) 1 calc PR A 2
C78 C -0.00884(15) 0.42061(9) 0.34758(6) 0.087(6) Uani 0.43(2) 1 d PGU A 2
H78A H -0.0458 0.4600 0.3381 0.105 Uiso 0.43(2) 1 calc PR A 2
C79 C 0.36682(14) 0.54063(12) 0.41511(6) 0.043(2) Uani 1 1 d GU A .
C80 C 0.45105(14) 0.54412(14) 0.43619(6) 0.069(4) Uani 1 1 d GU . .
H80 H 0.4771 0.5908 0.4427 0.083 Uiso 1 1 calc R A .
C81 C 0.49638(16) 0.47785(15) 0.44755(7) 0.086(4) Uani 1 1 d GU A .
H81 H 0.5527 0.4802 0.4617 0.103 Uiso 1 1 calc R . .
C82 C 0.45748(17) 0.40808(14) 0.43783(7) 0.077(4) Uani 1 1 d GU . .
H82 H 0.4878 0.3637 0.4454 0.093 Uiso 1 1 calc R A .
C83 C 0.37325(16) 0.40460(12) 0.41675(7) 0.057(3) Uani 1 1 d GU A .
H83 H 0.3472 0.3579 0.4102 0.069 Uiso 1 1 calc R . .
C84 C 0.32792(15) 0.47086(11) 0.40539(6) 0.051(3) Uani 1 1 d GU . .
H84 H 0.2716 0.4685 0.3913 0.061 Uiso 1 1 calc R A .
C85 C -0.09280(16) 1.05981(9) 0.35448(6) 0.042(2) Uani 1 1 d GU . .
H85 H -0.0386 1.0518 0.3416 0.051 Uiso 1 1 calc R . .
C86 C -0.14475(18) 1.12314(9) 0.34932(6) 0.049(3) Uani 1 1 d GU . .
H86 H -0.1282 1.1568 0.3330 0.059 Uiso 1 1 calc R . .
C87 C -0.22476(18) 1.13811(10) 0.36897(7) 0.061(3) Uani 1 1 d GU . .
C88 C -0.24473(17) 1.08478(10) 0.39267(6) 0.056(3) Uani 1 1 d GU . .
H88 H -0.2962 1.0926 0.4067 0.067 Uiso 1 1 calc R . .
C89 C -0.18788(15) 1.02050(10) 0.39528(5) 0.045(3) Uani 1 1 d GU . .
H89 H -0.2031 0.9846 0.4109 0.053 Uiso 1 1 calc R . .
C90 C -0.2817(2) 1.21075(10) 0.36533(7) 0.082(4) Uani 1 1 d GU . .
H90A H -0.3141 1.2115 0.3436 0.098 Uiso 1 1 calc R . .
H90B H -0.2341 1.2520 0.3664 0.098 Uiso 1 1 calc R . .
C91 C -0.3592(2) 1.22674(11) 0.38968(8) 0.073(4) Uani 1 1 d GU . .
H91A H -0.4050 1.1844 0.3897 0.088 Uiso 1 1 calc R . .
H91B H -0.3266 1.2298 0.4114 0.088 Uiso 1 1 calc R . .
C92 C -0.4148(2) 1.29381(12) 0.38388(9) 0.085(4) Uani 1 1 d GU . .
H92A H -0.4633 1.2994 0.4005 0.102 Uiso 1 1 calc R . .
H92B H -0.4504 1.2907 0.3627 0.102 Uiso 1 1 calc R . .
C93 C -0.25564(14) 0.45754(10) 0.36131(7) 0.082(4) Uani 1 1 d GU A .
H93 H -0.2402 0.4812 0.3419 0.098 Uiso 1 1 calc R . .
C94 C -0.31769(16) 0.39638(11) 0.35852(8) 0.081(4) Uani 1 1 d GU . .
H94 H -0.3408 0.3780 0.3382 0.097 Uiso 1 1 calc R A .
C95 C -0.34159(17) 0.36651(11) 0.38466(8) 0.081(4) Uani 1 1 d GU . .
C96 C -0.31022(17) 0.39420(11) 0.41502(8) 0.087(4) Uani 1 1 d GU . .
H96 H -0.3329 0.3740 0.4343 0.104 Uiso 1 1 calc R A .
C97 C -0.23924(15) 0.45705(10) 0.41529(7) 0.095(5) Uani 1 1 d GU A .
H97 H -0.2127 0.4743 0.4354 0.114 Uiso 1 1 calc R . .

loop_
_atom_site_aniso_label
_atom_site_aniso_U_11
_atom_site_aniso_U_22
_atom_site_aniso_U_33
_atom_site_aniso_U_23
_atom_site_aniso_U_13
_atom_site_aniso_U_12
Zn1 0.0270(6) 0.0369(6) 0.0314(6) -0.0106(5) 0.0011(5) 0.0041(5)
Zn2 0.0257(6) 0.0340(7) 0.1083(13) -0.0290(7) 0.0222(7) -0.0057(5)
Zn3 0.0336(6) 0.0455(7) 0.0262(6) -0.0051(5) -0.0018(5) 0.0154(5)
Zn4 0.0691(9) 0.0280(6) 0.0720(10) -0.0100(6) 0.0460(8) -0.0045(6)
Zn5 0.0260(6) 0.0383(6) 0.0376(7) -0.0029(5) 0.0075(5) 0.0079(5)
Zn6 0.0346(6) 0.0306(6) 0.0245(6) -0.0052(4) 0.0040(5) -0.0014(5)
Zn7 0.0436(8) 0.1002(13) 0.0697(11) -0.0491(9) -0.0268(7) 0.0394(8)
Zn8 0.0261(6) 0.0340(6) 0.0491(8) 0.0071(5) 0.0098(5) 0.0033(5)
S1 0.0267(11) 0.0355(13) 0.0228(12) -0.0001(9) 0.0029(9) -0.0011(9)
S2 0.0592(17) 0.0498(17) 0.0357(15) -0.0196(12) -0.0179(13) 0.0305(14)
S3 0.0325(13) 0.0339(14) 0.092(2) -0.0268(15) 0.0224(15) -0.0076(11)
S4 0.0196(10) 0.0331(12) 0.0318(13) -0.0088(10) 0.0032(9) 0.0008(9)
S5 0.0308(12) 0.0337(13) 0.0432(15) -0.0088(11) -0.0012(11) -0.0013(10)
S6 0.0322(13) 0.0440(15) 0.0369(15) 0.0105(11) 0.0076(11) 0.0128(11)
S7 0.0591(18) 0.083(2) 0.0288(15) -0.0085(14) -0.0084(13) 0.0427(17)
S8 0.110(4) 0.246(8) 0.133(5) -0.104(5) -0.091(4) 0.113(5)
S9 0.0250(14) 0.063(2) 0.176(5) -0.074(3) -0.018(2) 0.0080(14)
S10 0.0440(16) 0.0283(15) 0.154(4) -0.0250(18) 0.057(2) -0.0092(12)
S11 0.369(10) 0.062(3) 0.131(4) -0.013(3) 0.190(6) 0.000(4)
S12 0.086(2) 0.0321(14) 0.0314(14) -0.0020(11) 0.0239(15) 0.0086(14)
S13 0.0308(12) 0.0346(13) 0.0388(15) -0.0055(10) 0.0085(11) 0.0003(10)
S14 0.0349(14) 0.0535(18) 0.070(2) 0.0273(15) 0.0219(14) 0.0201(13)
S15 0.0304(13) 0.0461(15) 0.0487(17) -0.0113(12) 0.0000(12) 0.0127(11)
N1 0.037(4) 0.036(4) 0.033(4) -0.006(3) 0.009(4) -0.002(4)
N2 0.061(6) 0.030(5) 0.127(9) 0.003(5) 0.062(6) 0.002(4)
C1 0.050(6) 0.035(5) 0.022(5) -0.005(4) -0.007(4) 0.005(4)
C2 0.069(7) 0.043(6) 0.030(5) -0.007(4) 0.008(5) -0.014(5)
C3 0.089(8) 0.041(6) 0.036(6) 0.000(5) 0.013(6) -0.001(6)
C4 0.083(8) 0.050(6) 0.035(6) 0.003(5) 0.001(6) 0.024(6)
C5 0.055(6) 0.052(6) 0.045(6) -0.007(5) -0.017(5) 0.013(5)
C6 0.039(5) 0.046(6) 0.032(5) -0.004(4) -0.008(4) 0.004(4)
C7 0.125(9) 0.130(10) 0.033(6) -0.007(6) 0.008(7) 0.096(9)
C8 0.163(13) 0.129(12) 0.089(10) 0.050(9) 0.070(10) 0.096(11)
C9 0.181(14) 0.192(15) 0.110(12) 0.032(11) 0.062(12) 0.110(13)
C10 0.186(16) 0.231(17) 0.107(12) -0.035(12) 0.056(13) 0.083(15)
C11 0.213(16) 0.224(16) 0.102(12) -0.054(12) 0.037(13) 0.093(15)
C12 0.190(14) 0.202(15) 0.077(10) -0.051(10) 0.016(11) 0.092(13)
C13 0.028(5) 0.029(5) 0.137(11) -0.023(6) -0.002(6) -0.002(4)
C14 0.050(7) 0.050(7) 0.130(11) -0.046(7) -0.023(7) 0.001(6)
C15 0.066(8) 0.054(8) 0.153(12) -0.032(8) -0.034(9) 0.006(7)
C16 0.057(7) 0.041(7) 0.165(13) 0.000(8) -0.048(8) 0.002(6)
C17 0.045(7) 0.047(7) 0.171(13) 0.003(8) -0.013(8) -0.004(6)
C18 0.045(6) 0.039(6) 0.167(12) -0.009(8) 0.002(8) -0.010(5)
C19 0.040(5) 0.036(5) 0.054(6) -0.008(5) -0.015(5) 0.003(4)
C20 0.027(5) 0.048(6) 0.060(7) 0.006(5) 0.001(5) 0.001(4)
C21 0.028(5) 0.046(6) 0.071(7) 0.006(5) -0.006(5) -0.003(4)
C22 0.044(6) 0.048(6) 0.081(8) -0.010(6) -0.024(6) 0.000(5)
C23 0.070(8) 0.069(8) 0.068(8) -0.025(6) -0.028(7) 0.019(6)
C24 0.062(7) 0.069(8) 0.057(7) -0.029(6) -0.021(6) 0.022(6)
C25 0.041(5) 0.037(5) 0.026(5) 0.003(4) 0.008(4) 0.013(4)
C26 0.047(6) 0.060(7) 0.034(6) -0.004(5) 0.018(5) -0.003(5)
C27 0.051(6) 0.087(8) 0.049(7) 0.004(6) 0.016(6) -0.002(6)
C28 0.069(7) 0.060(7) 0.035(6) 0.004(5) 0.019(5) 0.005(6)
C29 0.084(8) 0.055(7) 0.047(7) 0.009(5) 0.014(6) 0.017(6)
C30 0.059(7) 0.061(7) 0.041(6) 0.020(5) 0.010(5) 0.025(5)
C31 0.068(8) 0.097(9) 0.039(7) -0.016(6) -0.012(6) 0.030(7)
C32 0.130(11) 0.107(11) 0.053(8) -0.010(8) 0.005(9) -0.001(10)
C33 0.129(11) 0.120(11) 0.062(9) -0.018(9) 0.014(9) -0.015(10)
C34 0.117(11) 0.119(11) 0.058(8) -0.023(8) 0.004(9) 0.029(10)
C35 0.160(12) 0.105(11) 0.058(8) -0.005(8) -0.033(9) 0.067(10)
C36 0.141(11) 0.108(10) 0.051(8) -0.005(8) -0.043(9) 0.045(10)
C37 0.122(11) 0.214(14) 0.102(10) -0.043(11) -0.072(10) -0.017(11)
C38 0.161(14) 0.213(17) 0.156(14) 0.020(13) -0.103(12) -0.076(13)
C39 0.211(18) 0.228(19) 0.163(15) 0.000(15) -0.093(14) -0.086(15)
C40 0.203(18) 0.209(18) 0.121(13) -0.041(14) -0.057(14) -0.091(15)
C41 0.230(18) 0.210(18) 0.120(14) -0.048(13) -0.016(14) -0.059(16)
C42 0.199(16) 0.195(17) 0.110(13) -0.058(12) -0.030(13) -0.052(14)
C43 0.028(8) 0.073(10) 0.247(17) -0.085(11) -0.006(10) -0.006(8)
C44 0.025(8) 0.080(10) 0.257(17) -0.076(11) -0.001(10) -0.003(8)
C45 0.033(8) 0.090(11) 0.266(17) -0.072(12) 0.003(10) -0.010(9)
C46 0.037(8) 0.088(10) 0.261(17) -0.070(11) -0.005(10) -0.008(8)
C47 0.039(8) 0.084(10) 0.253(17) -0.068(11) -0.010(10) -0.006(8)
C48 0.035(8) 0.076(9) 0.246(16) -0.074(11) -0.012(10) -0.002(8)
C43 0.025(8) 0.074(9) 0.244(16) -0.083(11) -0.014(9) 0.000(8)
C44 0.023(8) 0.080(10) 0.257(17) -0.079(11) -0.004(10) -0.005(8)
C45 0.029(8) 0.085(10) 0.262(17) -0.074(11) -0.002(10) -0.010(8)
C46 0.034(9) 0.086(11) 0.254(17) -0.075(12) -0.007(11) -0.010(9)
C47 0.036(8) 0.084(10) 0.249(17) -0.071(11) -0.011(10) -0.004(8)
C48 0.035(9) 0.077(10) 0.242(17) -0.072(12) -0.015(10) 0.001(9)
C49 0.065(9) 0.029(8) 0.218(13) -0.010(9) 0.093(10) -0.004(8)
C50 0.093(11) 0.034(9) 0.224(15) 0.007(10) 0.110(12) 0.010(9)
C51 0.102(11) 0.044(9) 0.246(16) 0.019(10) 0.110(12) 0.009(9)
C52 0.098(12) 0.044(10) 0.269(17) 0.022(11) 0.097(13) 0.007(10)
C53 0.077(11) 0.052(10) 0.270(17) 0.006(11) 0.096(12) -0.006(9)
C54 0.061(11) 0.042(10) 0.255(17) -0.007(12) 0.088(13) -0.005(9)
C49 0.078(10) 0.030(9) 0.220(15) -0.011(10) 0.109(11) 0.000(8)
C50 0.096(11) 0.031(8) 0.223(16) 0.005(10) 0.113(12) 0.016(8)
C51 0.108(12) 0.048(10) 0.240(17) 0.015(12) 0.108(13) 0.009(10)
C52 0.104(12) 0.044(9) 0.258(17) 0.020(11) 0.100(13) 0.005(9)
C53 0.085(11) 0.055(10) 0.267(17) 0.015(11) 0.090(12) -0.005(9)
C54 0.072(9) 0.044(8) 0.249(15) -0.005(10) 0.092(11) -0.004(8)
C55 0.175(11) 0.070(8) 0.088(9) 0.002(7) 0.077(8) -0.009(8)
C56 0.107(10) 0.075(9) 0.093(10) -0.006(8) 0.044(8) 0.005(8)
C57 0.097(10) 0.101(10) 0.099(10) 0.001(9) 0.035(9) 0.010(9)
C58 0.098(10) 0.102(11) 0.085(10) 0.007(9) 0.025(9) -0.001(9)
C59 0.114(11) 0.087(10) 0.080(10) 0.008(8) 0.017(9) -0.017(9)
C60 0.139(12) 0.108(10) 0.059(8) 0.015(8) 0.028(9) -0.007(10)
C61 0.151(11) 0.054(7) 0.013(5) 0.000(5) 0.002(7) 0.024(7)
C62 0.120(10) 0.059(7) 0.026(6) -0.006(5) 0.021(6) 0.016(7)
C63 0.180(13) 0.077(9) 0.037(7) -0.016(6) -0.001(8) 0.028(9)
C64 0.236(15) 0.104(11) 0.034(7) -0.017(7) -0.050(10) 0.027(11)
C65 0.244(15) 0.105(11) 0.047(8) -0.010(8) -0.070(10) 0.041(12)
C66 0.211(14) 0.077(9) 0.032(7) -0.001(6) -0.036(9) 0.042(10)
C67 0.035(5) 0.038(5) 0.045(6) -0.022(4) 0.009(4) -0.002(4)
C68 0.036(5) 0.041(6) 0.086(8) -0.030(6) 0.019(5) -0.005(5)
C69 0.036(6) 0.059(7) 0.112(9) -0.044(7) 0.005(6) 0.003(5)
C70 0.041(6) 0.059(7) 0.091(9) -0.044(6) -0.006(6) 0.012(5)
C71 0.048(6) 0.038(6) 0.059(7) -0.024(5) -0.008(5) 0.006(5)
C72 0.037(5) 0.039(5) 0.044(6) -0.012(4) 0.003(5) -0.002(4)
C73 0.041(8) 0.031(7) 0.144(12) 0.015(8) 0.051(8) 0.004(7)
C74 0.069(9) 0.045(8) 0.171(14) 0.028(9) 0.059(10) 0.021(8)
C75 0.081(10) 0.054(9) 0.192(15) 0.020(10) 0.055(11) 0.009(9)
C76 0.066(10) 0.037(8) 0.185(15) -0.007(10) 0.054(11) -0.006(8)
C77 0.059(9) 0.053(8) 0.201(14) -0.022(10) 0.050(10) -0.007(8)
C78 0.045(8) 0.035(8) 0.180(14) -0.016(9) 0.049(9) -0.009(7)
C73 0.043(10) 0.033(9) 0.167(14) 0.011(10) 0.057(10) 0.000(9)
C74 0.064(9) 0.043(8) 0.174(13) 0.030(9) 0.058(10) 0.016(8)
C75 0.074(10) 0.052(9) 0.192(14) 0.019(10) 0.060(10) 0.007(9)
C76 0.063(10) 0.044(9) 0.204(15) -0.008(11) 0.066(11) -0.002(9)
C77 0.049(10) 0.050(9) 0.202(15) -0.024(11) 0.054(11) -0.009(9)
C78 0.040(9) 0.040(9) 0.187(15) -0.022(10) 0.051(10) -0.007(8)
C79 0.041(5) 0.054(6) 0.035(6) -0.002(5) 0.013(5) 0.015(5)
C80 0.060(7) 0.073(8) 0.071(8) -0.004(7) -0.024(6) 0.009(6)
C81 0.088(9) 0.074(8) 0.091(9) -0.002(8) -0.037(8) 0.032(7)
C82 0.090(9) 0.072(8) 0.068(8) 0.005(7) -0.012(7) 0.029(7)
C83 0.076(8) 0.054(7) 0.043(6) 0.002(5) 0.011(6) 0.021(6)
C84 0.065(7) 0.056(6) 0.032(6) -0.016(5) 0.007(5) 0.018(6)
C85 0.048(6) 0.038(5) 0.042(6) -0.007(5) 0.013(5) 0.003(5)
C86 0.066(7) 0.041(6) 0.043(6) -0.005(5) 0.028(5) 0.000(5)
C87 0.079(7) 0.036(6) 0.070(7) 0.000(5) 0.034(6) 0.003(5)
C88 0.066(7) 0.032(5) 0.073(7) 0.006(5) 0.038(6) 0.002(5)
C89 0.049(6) 0.032(5) 0.055(6) -0.004(5) 0.021(5) -0.002(5)
C90 0.104(9) 0.042(7) 0.104(10) 0.014(7) 0.059(8) 0.014(7)
C91 0.083(8) 0.038(6) 0.104(9) 0.009(6) 0.055(7) 0.010(6)
C92 0.079(9) 0.065(9) 0.113(12) 0.012(8) 0.031(9) 0.008(7)
C93 0.044(7) 0.048(7) 0.154(12) -0.015(8) 0.003(8) -0.006(6)
C94 0.060(7) 0.050(7) 0.135(11) -0.006(8) 0.027(8) -0.002(6)
C95 0.097(9) 0.056(8) 0.090(10) -0.016(7) 0.021(8) 0.019(7)
C96 0.096(10) 0.068(8) 0.100(10) -0.002(8) 0.048(8) -0.008(8)
C97 0.112(10) 0.059(8) 0.120(11) -0.008(8) 0.063(9) -0.018(8)

loop_
_geom_bond_atom_site_label_1
_geom_bond_atom_site_label_2
_geom_bond_distance
_geom_bond_site_symmetry_2
_geom_bond_publ_flag
Zn1 N1 2.043(8) . ?
Zn1 S2 2.328(3) . ?
Zn1 S3 2.331(3) . ?
Zn1 S1 2.333(3) . ?
Zn2 S4 2.331(3) . ?
Zn2 S9 2.336(5) . ?
Zn2 S10 2.343(3) . ?
Zn2 S3 2.381(4) . ?
Zn3 S7 2.317(3) . ?
Zn3 S4 2.332(3) . ?
Zn3 S2 2.351(3) . ?
Zn3 S6 2.354(3) . ?
Zn4 S11 2.288(5) . ?
Zn4 S10 2.376(4) . ?
Zn4 S12 2.401(4) . ?
Zn4 S13 2.402(3) . ?
Zn5 S13 2.333(3) . ?
Zn5 S4 2.333(3) . ?
Zn5 S15 2.339(3) . ?
Zn5 S14 2.363(3) . ?
Zn6 S12 2.306(3) . ?
Zn6 S4 2.326(3) . ?
Zn6 S1 2.340(3) . ?
Zn6 S5 2.351(3) . ?
Zn7 S8 2.286(5) . ?
Zn7 S9 2.391(5) . ?
Zn7 S15 2.397(3) . ?
Zn7 S7 2.404(4) . ?
Zn8 N2 2.048(10) . ?
Zn8 S6 2.334(3) . ?
Zn8 S5 2.337(3) . ?
Zn8 S14 2.351(3) . ?
S1 C1 1.784(3) . ?
S2 C7 1.677(3) . ?
S3 C13 1.791(3) . ?
S5 C19 1.796(3) . ?
S6 C25 1.797(3) . ?
S7 C31 1.768(3) . ?
S8 C37 1.659(8) . ?
S9 C43 1.733(4) . ?
S9 C43 1.956(5) . ?
S10 C49 1.697(4) . ?
S10 C49 1.919(4) . ?
S11 C55 1.584(7) . ?
S12 C61 1.760(4) . ?
S13 C67 1.779(3) . ?
S14 C73 1.681(4) . ?
S14 C73 1.912(4) . ?
S15 C79 1.776(3) . ?
N1 C85 1.327(9) . ?
N1 C89 1.332(8) . ?
N2 C97 1.235(12) . ?
N2 C93 1.392(14) . ?
C1 C2 1.3900 . ?
C1 C6 1.3900 . ?
C2 C3 1.3900 . ?
C3 C4 1.3900 . ?
C4 C5 1.3900 . ?
C5 C6 1.3900 . ?
C7 C8 1.3900 . ?
C7 C12 1.3901 . ?
C8 C9 1.3900 . ?
C9 C10 1.3900 . ?
C10 C11 1.3900 . ?
C11 C12 1.3900 . ?
C13 C14 1.3900 . ?
C13 C18 1.3901 . ?
C14 C15 1.3899 . ?
C15 C16 1.3900 . ?
C16 C17 1.3900 . ?
C17 C18 1.3900 . ?
C19 C20 1.3899 . ?
C19 C24 1.3901 . ?
C20 C21 1.3900 . ?
C21 C22 1.3900 . ?
C22 C23 1.3900 . ?
C23 C24 1.3900 . ?
C25 C26 1.3900 . ?
C25 C30 1.3900 . ?
C26 C27 1.3900 . ?
C27 C28 1.3899 . ?
C28 C29 1.3900 . ?
C29 C30 1.3900 . ?
C31 C32 1.3900 . ?
C31 C36 1.3900 . ?
C32 C33 1.3900 . ?
C33 C34 1.3900 . ?
C34 C35 1.3900 . ?
C35 C36 1.3900 . ?
C37 C38 1.3900 . ?
C37 C42 1.3900 . ?
C38 C39 1.3900 . ?
C39 C40 1.3900 . ?
C40 C41 1.3900 . ?
C41 C42 1.3900 . ?
C43 C44 1.3916 . ?
C43 C48 1.4104 . ?
C44 C45 1.3859 . ?
C45 C46 1.4436 . ?
C46 C47 1.3901 . ?
C47 C48 1.4273 . ?
C43 C48 1.3772 . ?
C43 C44 1.3811 . ?
C44 C45 1.3634 . ?
C45 C46 1.4290 . ?
C46 C47 1.3776 . ?
C47 C48 1.4026 . ?
C49 C50 1.3491 . ?
C49 C54 1.3567 . ?
C50 C51 1.4347 . ?
C51 C52 1.2889 . ?
C52 C53 1.4000 . ?
C53 C54 1.4591 . ?
C49 C50 1.3310 . ?
C49 C54 1.3898 . ?
C50 C51 1.4265 . ?
C51 C52 1.3195 . ?
C52 C53 1.4028 . ?
C53 C54 1.4338 . ?
C55 C60 1.3900 . ?
C55 C56 1.3900 . ?
C56 C57 1.3899 . ?
C57 C58 1.3900 . ?
C58 C59 1.3900 . ?
C59 C60 1.3900 . ?
C61 C62 1.3900 . ?
C61 C66 1.3901 . ?
C62 C63 1.3900 . ?
C63 C64 1.3900 . ?
C64 C65 1.3900 . ?
C65 C66 1.3900 . ?
C67 C68 1.3900 . ?
C67 C72 1.3900 . ?
C68 C69 1.3900 . ?
C69 C70 1.3900 . ?
C70 C71 1.3900 . ?
C71 C72 1.3900 . ?
C73 C78 1.3481 . ?
C73 C74 1.3810 . ?
C74 C75 1.3603 . ?
C75 C76 1.2915 . ?
C76 C77 1.5242 . ?
C77 C78 1.4319 . ?
C73 C78 1.3431 . ?
C73 C74 1.4169 . ?
C74 C75 1.3431 . ?
C75 C76 1.2769 . ?
C76 C77 1.5397 . ?
C77 C78 1.4250 . ?
C79 C80 1.3900 . ?
C79 C84 1.3900 . ?
C80 C81 1.3900 . ?
C81 C82 1.3900 . ?
C82 C83 1.3900 . ?
C83 C84 1.3900 . ?
C85 C86 1.3313 . ?
C86 C87 1.3997 . ?
C87 C88 1.3871 . ?
C87 C90 1.4989 . ?
C88 C89 1.3711 . ?
C90 C91 1.5043 . ?
C91 C92 1.4155 . ?
C92 C95 1.6189 1_565 ?
C93 C94 1.3674 . ?
C94 C95 1.2476 . ?
C95 C96 1.3792 . ?
C95 C92 1.6189 1_545 ?
C96 C97 1.4650 . ?
